data_7209834
loop_
_publ_author_name
'Pettinari, Claudio'
'Marchetti, Fabio'
'Orbisaglia, Serena'
'Pettinari, Riccardo'
'Ngoune, Jean'
'G\'omez, Margarita'
'Santos, Carina'
'\'Alvarez, Eleuterio'

_publ_section_title
;
 Group 11 complexes with the bidentate di(1H-indazol-1-yl)methane and
 di(2H-indazol-2-yl)methane) ligands
;
_journal_issue 19
_journal_name_full CrystEngComm
_journal_page_first 3892
_journal_paper_doi 10.1039/c3ce40355f
_journal_volume 15
_journal_year 2013
_chemical_formula_moiety 'C15 H12 Au Cl2 N4, Au Cl4'
_chemical_formula_sum 'C15 H12 Au2 Cl6 N4'
_chemical_formula_weight 854.92
_chemical_name_systematic
;
?
;
_space_group_IT_number 2
_symmetry_cell_setting triclinic
_symmetry_space_group_name_Hall '-P 1'
_symmetry_space_group_name_H-M 'P -1'
_atom_sites_solution_hydrogens geom
_atom_sites_solution_primary direct
_atom_sites_solution_secondary difmap
_audit_creation_method SHELXL-97
_cell_angle_alpha 67.967(1)
_cell_angle_beta 71.490(2)
_cell_angle_gamma 78.281(2)
_cell_formula_units_Z 2
_cell_length_a 10.5418(6)
_cell_length_b 10.6453(7)
_cell_length_c 10.6524(6)
_cell_measurement_reflns_used 8488
_cell_measurement_temperature 173(2)
_cell_measurement_theta_max 30.57
_cell_measurement_theta_min 2.43
_cell_volume 1045.98(11)
_computing_cell_refinement 'APEX2 Software Suite'
_computing_data_collection 'APEX2 Software Suite (Bruker, 2005)'
_computing_data_reduction 'APEX2 Software Suite'
_computing_molecular_graphics 'SHELXTL (Sheldrick, 1997b)'
_computing_publication_material SHELXTL
_computing_structure_refinement 'SHELXL97 (Sheldrick, 1997a)'
_computing_structure_solution 'SIR2002 (Burla et al., 2003)'
_diffrn_ambient_temperature 173(2)
_diffrn_detector_area_resol_mean 8.26
_diffrn_measured_fraction_theta_full 0.995
_diffrn_measured_fraction_theta_max 0.995
_diffrn_measurement_device_type
;
Bruker-Nonius X8kappa APEX II CCD area detector
;
_diffrn_measurement_method 'phi and omega scans with narrow frames'
_diffrn_radiation_monochromator graphite
_diffrn_radiation_source 'fine-focus sealed tube'
_diffrn_radiation_type MoK\a
_diffrn_radiation_wavelength 0.71073
_diffrn_reflns_av_R_equivalents 0.0321
_diffrn_reflns_av_sigmaI/netI 0.0335
_diffrn_reflns_limit_h_max 15
_diffrn_reflns_limit_h_min -14
_diffrn_reflns_limit_k_max 12
_diffrn_reflns_limit_k_min -15
_diffrn_reflns_limit_l_max 15
_diffrn_reflns_limit_l_min -14
_diffrn_reflns_number 23614
_diffrn_reflns_theta_full 30.59
_diffrn_reflns_theta_max 30.59
_diffrn_reflns_theta_min 2.05
_diffrn_standards_decay_% 0
_exptl_absorpt_coefficient_mu 14.785
_exptl_absorpt_correction_T_max 0.5252
_exptl_absorpt_correction_T_min 0.3842
_exptl_absorpt_correction_type multi-scan
_exptl_absorpt_process_details
;
APEX2 Software Suite; Bruker 2005.
;
_exptl_crystal_colour gold
_exptl_crystal_density_diffrn 2.714
_exptl_crystal_density_method 'not measured'
_exptl_crystal_description plate
_exptl_crystal_F_000 780
_exptl_crystal_size_max 0.08
_exptl_crystal_size_mid 0.06
_exptl_crystal_size_min 0.05
_refine_diff_density_max 1.088
_refine_diff_density_min -0.729
_refine_diff_density_rms 0.162
_refine_ls_extinction_method none
_refine_ls_goodness_of_fit_ref 1.000
_refine_ls_hydrogen_treatment constr
_refine_ls_matrix_type full
_refine_ls_number_parameters 244
_refine_ls_number_reflns 6273
_refine_ls_number_restraints 0
_refine_ls_restrained_S_all 1.000
_refine_ls_R_factor_all 0.0319
_refine_ls_R_factor_gt 0.0221
_refine_ls_shift/su_max 0.001
_refine_ls_shift/su_mean 0.000
_refine_ls_structure_factor_coef Fsqd
_refine_ls_weighting_details 'calc w=1/[\s^2^(Fo^2^)+(0.0189P)^2^+0.0000P] where P=(Fo^2^+2Fc^2^)/3'
_refine_ls_weighting_scheme calc
_refine_ls_wR_factor_gt 0.0418
_refine_ls_wR_factor_ref 0.0447
_reflns_number_gt 5233
_reflns_number_total 6273
_reflns_threshold_expression >2sigma(I)
_cod_data_source_file c3ce40355f.txt
_cod_data_source_block 23
_cod_depositor_comments
;
The following automatic conversions were performed:

'_symmetry_cell_setting' value 'Triclinic' changed to 'triclinic'
according to /home/saulius/struct/CIF-dictionaries/cif_core.dic
dictionary named 'cif_core.dic' version 2.4.2 from 2011-04-26.

Automatic conversion script
Id: cif_fix_values 1891 2012-01-12 08:04:46Z andrius 
;
_cod_original_sg_symbol_H-M P-1
_cod_database_code 7209834

loop_
_symmetry_equiv_pos_as_xyz
'x, y, z'
'-x, -y, -z'

loop_
_atom_site_label
_atom_site_type_symbol
_atom_site_fract_x
_atom_site_fract_y
_atom_site_fract_z
_atom_site_U_iso_or_equiv
_atom_site_adp_type
_atom_site_occupancy
_atom_site_symmetry_multiplicity
_atom_site_calc_flag
_atom_site_refinement_flags
Au1 Au 0.185920(12) 0.638789(13) 0.398089(12) 0.01805(4) Uani 1 1 d .
Cl1 Cl -0.01467(9) 0.65826(11) 0.55201(9) 0.0329(2) Uani 1 1 d .
Cl2 Cl 0.28387(9) 0.54173(9) 0.57557(9) 0.02721(19) Uani 1 1 d .
N1 N 0.1687(3) 0.8057(3) 0.1094(3) 0.0191(6) Uani 1 1 d .
N2 N 0.0982(3) 0.7248(3) 0.2369(3) 0.0201(6) Uani 1 1 d .
N3 N 0.3885(3) 0.7096(3) 0.1232(3) 0.0167(6) Uani 1 1 d .
N4 N 0.3648(3) 0.6189(3) 0.2574(3) 0.0166(6) Uani 1 1 d .
C1 C -0.0149(3) 0.7029(3) 0.2218(4) 0.0207(7) Uani 1 1 d .
H1 H -0.0817 0.6494 0.2942 0.025 Uiso 1 1 calc R
C2 C -0.0202(3) 0.7709(3) 0.0825(4) 0.0202(7) Uani 1 1 d .
C3 C -0.1130(4) 0.7836(4) 0.0065(4) 0.0259(8) Uani 1 1 d .
H3 H -0.1941 0.7407 0.0509 0.031 Uiso 1 1 calc R
C4 C -0.0822(4) 0.8596(4) -0.1327(4) 0.0320(9) Uani 1 1 d .
H4 H -0.1423 0.8683 -0.1863 0.038 Uiso 1 1 calc R
C5 C 0.0371(4) 0.9259(4) -0.1991(4) 0.0279(8) Uani 1 1 d .
H5 H 0.0542 0.9785 -0.2961 0.034 Uiso 1 1 calc R
C6 C 0.1287(3) 0.9172(3) -0.1291(3) 0.0212(7) Uani 1 1 d .
H6 H 0.2079 0.9633 -0.1740 0.025 Uiso 1 1 calc R
C7 C 0.0989(3) 0.8364(3) 0.0126(3) 0.0172(6) Uani 1 1 d .
C8 C 0.4638(3) 0.5198(3) 0.2635(3) 0.0209(7) Uani 1 1 d .
H8 H 0.4697 0.4427 0.3443 0.025 Uiso 1 1 calc R
C9 C 0.5589(3) 0.5463(3) 0.1318(3) 0.0191(7) Uani 1 1 d .
C10 C 0.6832(4) 0.4805(4) 0.0764(4) 0.0256(8) Uani 1 1 d .
H10 H 0.7204 0.3982 0.1334 0.031 Uiso 1 1 calc R
C11 C 0.7476(4) 0.5390(4) -0.0612(4) 0.0273(8) Uani 1 1 d .
H11 H 0.8304 0.4956 -0.1008 0.033 Uiso 1 1 calc R
C12 C 0.6948(4) 0.6621(4) -0.1463(4) 0.0262(8) Uani 1 1 d .
H12 H 0.7432 0.6989 -0.2419 0.031 Uiso 1 1 calc R
C13 C 0.5758(3) 0.7312(4) -0.0963(3) 0.0227(7) Uani 1 1 d .
H13 H 0.5415 0.8152 -0.1536 0.027 Uiso 1 1 calc R
C14 C 0.5087(3) 0.6694(3) 0.0447(3) 0.0183(7) Uani 1 1 d .
C15 C 0.3021(3) 0.8349(3) 0.0942(3) 0.0191(7) Uani 1 1 d .
H15A H 0.3390 0.8958 -0.0026 0.023 Uiso 1 1 calc R
H15B H 0.2977 0.8819 0.1602 0.023 Uiso 1 1 calc R
Au2 Au 0.518968(13) 0.137832(12) 0.581012(13) 0.01839(4) Uani 1 1 d .
Cl3 Cl 0.30841(9) 0.20582(10) 0.55138(10) 0.0315(2) Uani 1 1 d .
Cl4 Cl 0.59835(10) 0.17053(9) 0.34834(9) 0.0287(2) Uani 1 1 d .
Cl5 Cl 0.73222(9) 0.06741(10) 0.60698(10) 0.02929(19) Uani 1 1 d .
Cl6 Cl 0.43713(10) 0.11235(10) 0.81406(9) 0.0302(2) Uani 1 1 d .

loop_
_atom_site_aniso_label
_atom_site_aniso_U_11
_atom_site_aniso_U_22
_atom_site_aniso_U_33
_atom_site_aniso_U_23
_atom_site_aniso_U_13
_atom_site_aniso_U_12
Au1 0.01678(6) 0.02118(7) 0.01370(6) -0.00372(5) -0.00218(5) -0.00360(5)
Cl1 0.0218(4) 0.0477(6) 0.0205(4) -0.0095(4) 0.0032(4) -0.0023(4)
Cl2 0.0305(5) 0.0310(5) 0.0197(4) -0.0039(3) -0.0106(4) -0.0047(4)
N1 0.0142(13) 0.0261(15) 0.0140(13) -0.0026(11) -0.0040(11) -0.0032(11)
N2 0.0150(13) 0.0239(15) 0.0156(13) -0.0026(11) -0.0004(11) -0.0031(11)
N3 0.0148(13) 0.0190(14) 0.0126(12) -0.0023(10) -0.0024(11) -0.0014(11)
N4 0.0156(13) 0.0198(14) 0.0115(12) -0.0018(10) -0.0030(10) -0.0028(11)
C1 0.0139(15) 0.0230(17) 0.0232(17) -0.0068(14) -0.0040(13) -0.0009(13)
C2 0.0156(16) 0.0219(17) 0.0218(17) -0.0059(13) -0.0047(13) -0.0019(13)
C3 0.0218(18) 0.0260(19) 0.033(2) -0.0097(16) -0.0103(16) -0.0033(15)
C4 0.036(2) 0.035(2) 0.034(2) -0.0109(17) -0.0210(18) -0.0022(17)
C5 0.034(2) 0.0255(19) 0.0233(18) -0.0052(15) -0.0121(16) 0.0008(16)
C6 0.0197(17) 0.0238(17) 0.0185(16) -0.0071(13) -0.0043(14) 0.0001(14)
C7 0.0166(15) 0.0180(15) 0.0173(15) -0.0060(12) -0.0064(13) 0.0008(12)
C8 0.0192(17) 0.0185(16) 0.0204(17) -0.0017(13) -0.0043(14) -0.0029(13)
C9 0.0185(16) 0.0182(16) 0.0203(16) -0.0065(13) -0.0044(13) -0.0025(13)
C10 0.0255(18) 0.0199(17) 0.032(2) -0.0115(15) -0.0061(16) -0.0008(14)
C11 0.0196(17) 0.030(2) 0.034(2) -0.0187(16) -0.0008(16) -0.0020(15)
C12 0.0215(18) 0.036(2) 0.0227(18) -0.0139(15) 0.0003(15) -0.0075(16)
C13 0.0198(17) 0.0299(19) 0.0196(17) -0.0078(14) -0.0057(14) -0.0051(14)
C14 0.0175(16) 0.0205(16) 0.0195(16) -0.0074(13) -0.0070(13) -0.0025(13)
C15 0.0151(16) 0.0182(16) 0.0204(16) -0.0011(13) -0.0059(13) -0.0021(12)
Au2 0.02121(7) 0.01630(6) 0.01723(6) -0.00440(5) -0.00510(5) -0.00329(5)
Cl3 0.0240(4) 0.0310(5) 0.0389(5) -0.0105(4) -0.0110(4) 0.0004(4)
Cl4 0.0361(5) 0.0288(5) 0.0187(4) -0.0067(3) -0.0070(4) -0.0009(4)
Cl5 0.0257(4) 0.0348(5) 0.0293(5) -0.0113(4) -0.0120(4) 0.0019(4)
Cl6 0.0326(5) 0.0384(5) 0.0198(4) -0.0101(4) 0.0014(4) -0.0167(4)

loop_
_atom_type_symbol
_atom_type_description
_atom_type_scat_dispersion_real
_atom_type_scat_dispersion_imag
_atom_type_scat_source
C C 0.0033 0.0016 'International Tables Vol C Tables 4.2.6.8 and 6.1.1.4'
H H 0.0000 0.0000 'International Tables Vol C Tables 4.2.6.8 and 6.1.1.4'
Cl Cl 0.1484 0.1585 'International Tables Vol C Tables 4.2.6.8 and 6.1.1.4'
N N 0.0061 0.0033 'International Tables Vol C Tables 4.2.6.8 and 6.1.1.4'
Au Au -2.0133 8.8022 'International Tables Vol C Tables 4.2.6.8 and 6.1.1.4'

loop_
_geom_angle_atom_site_label_1
_geom_angle_atom_site_label_2
_geom_angle_atom_site_label_3
_geom_angle
N4 Au1 N2 89.20(11)
N4 Au1 Cl2 90.44(7)
N2 Au1 Cl2 179.39(9)
N4 Au1 Cl1 178.66(8)
N2 Au1 Cl1 90.01(8)
Cl2 Au1 Cl1 90.35(4)
C7 N1 N2 109.7(3)
C7 N1 C15 130.7(3)
N2 N1 C15 119.3(3)
C1 N2 N1 108.3(3)
C1 N2 Au1 131.2(2)
N1 N2 Au1 119.7(2)
C14 N3 N4 109.1(3)
C14 N3 C15 131.1(3)
N4 N3 C15 118.9(3)
C8 N4 N3 108.6(3)
C8 N4 Au1 131.4(2)
N3 N4 Au1 119.3(2)
N2 C1 C2 109.3(3)
N2 C1 H1 125.4
C2 C1 H1 125.4
C1 C2 C7 106.1(3)
C1 C2 C3 134.6(3)
C7 C2 C3 119.3(3)
C4 C3 C2 117.7(3)
C4 C3 H3 121.1
C2 C3 H3 121.1
C3 C4 C5 121.5(3)
C3 C4 H4 119.2
C5 C4 H4 119.2
C6 C5 C4 122.5(3)
C6 C5 H5 118.7
C4 C5 H5 118.7
C5 C6 C7 115.9(3)
C5 C6 H6 122.0
C7 C6 H6 122.0
N1 C7 C6 130.4(3)
N1 C7 C2 106.6(3)
C6 C7 C2 122.9(3)
N4 C8 C9 109.5(3)
N4 C8 H8 125.2
C9 C8 H8 125.2
C8 C9 C14 105.5(3)
C8 C9 C10 135.2(3)
C14 C9 C10 119.3(3)
C11 C10 C9 117.8(3)
C11 C10 H10 121.1
C9 C10 H10 121.1
C10 C11 C12 121.8(3)
C10 C11 H11 119.1
C12 C11 H11 119.1
C13 C12 C11 122.5(3)
C13 C12 H12 118.7
C11 C12 H12 118.7
C12 C13 C14 115.5(3)
C12 C13 H13 122.2
C14 C13 H13 122.2
N3 C14 C13 129.7(3)
N3 C14 C9 107.2(3)
C13 C14 C9 123.1(3)
N3 C15 N1 109.6(3)
N3 C15 H15A 109.8
N1 C15 H15A 109.8
N3 C15 H15B 109.8
N1 C15 H15B 109.8
H15A C15 H15B 108.2
Cl4 Au2 Cl3 88.98(4)
Cl4 Au2 Cl6 178.12(3)
Cl3 Au2 Cl6 90.29(4)
Cl4 Au2 Cl5 89.96(3)
Cl3 Au2 Cl5 178.75(4)
Cl6 Au2 Cl5 90.79(3)

loop_
_geom_bond_atom_site_label_1
_geom_bond_atom_site_label_2
_geom_bond_distance
Au1 N4 2.032(3)
Au1 N2 2.032(3)
Au1 Cl2 2.2470(8)
Au1 Cl1 2.2535(9)
N1 C7 1.357(4)
N1 N2 1.371(4)
N1 C15 1.448(4)
N2 C1 1.328(4)
N3 C14 1.365(4)
N3 N4 1.369(3)
N3 C15 1.443(4)
N4 C8 1.323(4)
C1 C2 1.400(5)
C1 H1 0.9500
C2 C7 1.411(4)
C2 C3 1.413(5)
C3 C4 1.363(5)
C3 H3 0.9500
C4 C5 1.415(5)
C4 H4 0.9500
C5 C6 1.366(5)
C5 H5 0.9500
C6 C7 1.397(4)
C6 H6 0.9500
C8 C9 1.406(5)
C8 H8 0.9500
C9 C14 1.406(4)
C9 C10 1.415(5)
C10 C11 1.361(5)
C10 H10 0.9500
C11 C12 1.408(5)
C11 H11 0.9500
C12 C13 1.376(5)
C12 H12 0.9500
C13 C14 1.401(5)
C13 H13 0.9500
C15 H15A 0.9900
C15 H15B 0.9900
Au2 Cl4 2.2624(9)
Au2 Cl3 2.2741(9)
Au2 Cl6 2.2828(9)
Au2 Cl5 2.2906(9)

loop_
_geom_torsion_atom_site_label_1
_geom_torsion_atom_site_label_2
_geom_torsion_atom_site_label_3
_geom_torsion_atom_site_label_4
_geom_torsion
C7 N1 N2 C1 0.5(4)
C15 N1 N2 C1 -174.5(3)
C7 N1 N2 Au1 171.5(2)
C15 N1 N2 Au1 -3.6(4)
N4 Au1 N2 C1 133.9(3)
Cl1 Au1 N2 C1 -45.0(3)
N4 Au1 N2 N1 -34.7(3)
Cl1 Au1 N2 N1 146.4(2)
C14 N3 N4 C8 -2.8(4)
C15 N3 N4 C8 -173.0(3)
C14 N3 N4 Au1 -174.5(2)
C15 N3 N4 Au1 15.4(4)
N2 Au1 N4 C8 -140.7(3)
Cl2 Au1 N4 C8 38.8(3)
N2 Au1 N4 N3 28.8(2)
Cl2 Au1 N4 N3 -151.7(2)
N1 N2 C1 C2 -0.4(4)
Au1 N2 C1 C2 -169.9(2)
N2 C1 C2 C7 0.1(4)
N2 C1 C2 C3 179.5(4)
C1 C2 C3 C4 -179.3(4)
C7 C2 C3 C4 0.1(5)
C2 C3 C4 C5 -1.1(6)
C3 C4 C5 C6 0.5(6)
C4 C5 C6 C7 1.1(5)
N2 N1 C7 C6 178.5(3)
C15 N1 C7 C6 -7.2(6)
N2 N1 C7 C2 -0.4(4)
C15 N1 C7 C2 173.9(3)
C5 C6 C7 N1 179.0(3)
C5 C6 C7 C2 -2.2(5)
C1 C2 C7 N1 0.2(4)
C3 C2 C7 N1 -179.3(3)
C1 C2 C7 C6 -178.8(3)
C3 C2 C7 C6 1.7(5)
N3 N4 C8 C9 2.0(4)
Au1 N4 C8 C9 172.3(2)
N4 C8 C9 C14 -0.5(4)
N4 C8 C9 C10 178.6(4)
C8 C9 C10 C11 179.6(4)
C14 C9 C10 C11 -1.3(5)
C9 C10 C11 C12 1.1(6)
C10 C11 C12 C13 0.3(6)
C11 C12 C13 C14 -1.3(5)
N4 N3 C14 C13 -178.4(3)
C15 N3 C14 C13 -9.8(6)
N4 N3 C14 C9 2.4(4)
C15 N3 C14 C9 171.0(3)
C12 C13 C14 N3 -178.0(3)
C12 C13 C14 C9 1.1(5)
C8 C9 C14 N3 -1.2(4)
C10 C9 C14 N3 179.5(3)
C8 C9 C14 C13 179.6(3)
C10 C9 C14 C13 0.2(5)
C14 N3 C15 N1 124.6(3)
N4 N3 C15 N1 -67.8(4)
C7 N1 C15 N3 -113.3(4)
N2 N1 C15 N3 60.6(4)
